data_1100363
loop_
_publ_author_name
'Buth, Silke'
'Harms, Klaus'
'K\"onig, Peter'
'Wo\<cadlo, Sigrid'
'Weller, Frank'
'Dehnicke, Kurt'

_publ_section_title
;
 Synthese und Kristallstrukturen der Nitridodiolato-Osmate(VI)
 PPh~4~[OsNCl~2~(O~2~C~2~H~4~)] und PPh~4~[OsNCl~2~(O~2~C~2~Me~4~)]
 &#x00B7; 2 THF
;
_journal_coden_ASTM ZAACAB
_journal_issue 5
_journal_name_full
;
 Zeitschrift fuer Anorganische und Allgemeine Chemie
;
_journal_page_first 853
_journal_page_last 858
_journal_paper_doi 10.1002/zaac.19936190508
_journal_volume 619
_journal_year 1993
_chemical_formula_sum 'C38 H48 Cl2 N O4 Os P'
_space_group_IT_number 2
_symmetry_cell_setting triclinic
_symmetry_Int_Tables_number 2
_symmetry_space_group_name_Hall '-P 1'
_symmetry_space_group_name_H-M 'P -1'
_cell_angle_alpha 93.66(5)
_cell_angle_beta 92.89(5)
_cell_angle_gamma 92.51(4)
_cell_formula_units_Z 2
_cell_length_a 8.989(8)
_cell_length_b 14.051(8)
_cell_length_c 15.186(11)
_cod_original_formula_sum 'C38 H48 Cl2 N1 O4 Os1 P1'
_cod_database_code 1100363

loop_
_symmetry_equiv_pos_site_id
_symmetry_equiv_pos_as_xyz
1 x,y,z
2 -x,-y,-z

loop_
_atom_site_label
_atom_site_type_symbol
_atom_site_fract_x
_atom_site_fract_y
_atom_site_fract_z
Os1 Os 0.2087(1) 0.2951(1) 0.1853(1)
Cl1 Cl 0.0288(3) 0.2581(2) 0.2864(2)
Cl2 Cl 0.0245(3) 0.2571(2) 0.0718(2)
P1 P 0.3539(3) 0.2591(2) 0.7816(2)
N1 N 0.2226(9) 0.4116(5) 0.1924(5)
O1 O 0.3529(6) 0.2467(4) 0.2682(4)
O2 O 0.3443(6) 0.2443(4) 0.1013(3)
C1 C 0.5009(11) 0.2458(8) 0.2343(6)
C2 C 0.4787(10) 0.2052(7) 0.1377(6)
C3 C 0.5706(12) 0.3467(8) 0.2402(8)
C4 C 0.5928(11) 0.1858(8) 0.2940(7)
C5 C 0.4438(12) 0.0952(7) 0.1341(7)
C6 C 0.6048(11) 0.2238(9) 0.0788(7)
C7 C 0.549(1) 0.2558(7) 0.8146(5)
C8 C 0.6112(10) 0.1684(7) 0.8261(6)
C9 C 0.7630(11) 0.1680(8) 0.8494(7)
C10 C 0.8496(11) 0.2527(8) 0.8597(6)
C11 C 0.7876(11) 0.3388(8) 0.8487(6)
C12 C 0.6355(11) 0.3410(7) 0.8274(6)
C13 C 0.2556(9) 0.1510(6) 0.8102(6)
C14 C 0.2140(12) 0.0775(7) 0.7450(7)
C15 C 0.1405(12) -0.0054(7) 0.7689(8)
C16 C 0.1086(11) -0.0182(7) 0.8540(8)
C17 C 0.1512(12) 0.0546(8) 0.9203(8)
C18 C 0.2245(10) 0.1394(7) 0.8979(6)
C19 C 0.3357(10) 0.2666(7) 0.6638(6)
C20 C 0.4618(12) 0.2739(9) 0.6162(7)
C21 C 0.4486(15) 0.2769(12) 0.5238(7)
C22 C 0.3088(15) 0.2703(11) 0.4818(7)
C23 C 0.1831(13) 0.2640(9) 0.5292(7)
C24 C 0.1950(11) 0.2594(7) 0.6196(6)
C25 C 0.2824(10) 0.3645(6) 0.8361(6)
C26 C 0.3115(13) 0.3818(7) 0.9279(6)
C27 C 0.2542(14) 0.4601(7) 0.9711(7)
C28 C 0.1635(12) 0.5206(7) 0.9250(8)
C29 C 0.1368(11) 0.5040(7) 0.8356(8)
C30 C 0.1964(10) 0.4265(6) 0.7898(6)
O3 O 0.8476(16) 0.3588(11) 0.5607(11)
C31 C 0.8407(19) 0.3981(13) 0.4741(11)
C32 C 0.7352(21) 0.4745(11) 0.4838(10)
C33 C 0.7328(23) 0.4919(13) 0.5881(11)
C34 C 0.8598(25) 0.4424(15) 0.6183(14)
O4 O 0.7823(29) 0.0051(15) 0.4747(12)
O5? O 0.6878(25) 0.0369(19) 0.4942(19)
C35 C 0.8172(24) 0.1032(13) 0.5022(13)
C36 C 0.8427(22) 0.0936(18) 0.6004(12)
C37 C 0.7012(28) 0.0402(18) 0.6241(15)
C38 C 0.7321(33) -0.0349(13) 0.5538(15)
H1 H 0.67410 0.34960 0.22720
H2 H 0.55950 0.37560 0.29840
H3 H 0.51460 0.38040 0.19770
H4 H 0.68920 0.17380 0.27230
H5 H 0.53490 0.12670 0.29340
H6 H 0.60440 0.21400 0.35330
H7 H 0.52960 0.05820 0.14360
H8 H 0.40300 0.08180 0.07470
H9 H 0.37010 0.07910 0.17490
H10 H 0.69720 0.20260 0.10330
H11 H 0.61750 0.28940 0.06530
H12 H 0.57530 0.18530 0.02570
H13 H 0.55130 0.10960 0.81890
H14 H 0.80780 0.10820 0.85820
H15 H 0.95420 0.25100 0.87440
H16 H 0.84820 0.39730 0.85590
H17 H 0.59220 0.40150 0.82010
H18 H 0.23780 0.08420 0.68450
H19 H 0.11000 -0.05470 0.72390
H20 H 0.05890 -0.07640 0.86960
H21 H 0.12910 0.04690 0.98090
H22 H 0.25370 0.18900 0.94300
H23 H 0.55910 0.27870 0.64540
H24 H 0.53580 0.28190 0.48990
H25 H 0.30080 0.27150 0.41850
H26 H 0.08670 0.26290 0.49920
H27 H 0.10760 0.25030 0.65270
H28 H 0.37130 0.33940 0.96000
H29 H 0.27630 0.47310 1.03350
H30 H 0.12030 0.57350 0.95630
H31 H 0.07670 0.54650 0.80390
H32 H 0.17840 0.41570 0.72690
H33 H 0.81070 0.35050 0.42780
H34 H 0.93730 0.42530 0.46320
H35 H 0.63940 0.45210 0.45780
H36 H 0.76690 0.53160 0.45710
H37 H 0.74840 0.55850 0.60630
H38 H 0.63950 0.46890 0.60870
H39 H 0.95340 0.47790 0.61760
H40 H 0.84490 0.42460 0.67730
H41 H 0.80320 0.16550 0.48150
H42 H 0.89340 0.07090 0.47180
H43? H 0.74760 0.14880 0.48360
H44? H 0.91230 0.11710 0.47860
H45 H 0.83690 0.15800 0.62560
H46 H 0.93730 0.07030 0.61820
H47 H 0.60640 0.06880 0.62070
H48 H 0.72120 0.01930 0.68240
H49 H 0.82570 -0.06200 0.54170
H50 H 0.65090 -0.08200 0.54910
H51? H 0.79380 -0.08710 0.56580
H52? H 0.63210 -0.06010 0.53970

loop_
_atom_type_symbol
_atom_type_radius_bond
C 0.68
H 0.23
Cl 0.99
N 0.68
O 0.68
Os 1.31
P 1.05
